data_2231958
loop_
_publ_author_name
'Pourayoubi, Mehrdad'
'Keikha, Mojtaba'
'Parvez, Masood'

_publ_section_title
;
 <i>N</i>,<i>N</i>'-Bis(2-methylphenyl)-<i>N</i>''-(2,2,2-trichloroacetyl)phosphoric
 triamide
;
_journal_coeditor_code JJ2101
_journal_issue 10
_journal_name_full 'Acta Crystallographica Section E'
_journal_page_first o2792
_journal_paper_doi 10.1107/S1600536811039511
_journal_volume 67
_journal_year 2011
_chemical_formula_iupac 'C16 H17 Cl3 N3 O2 P'
_chemical_formula_moiety 'C16 H17 Cl3 N3 O2 P'
_chemical_formula_sum 'C16 H17 Cl3 N3 O2 P'
_chemical_formula_weight 420.65
_chemical_name_systematic
;
<i>N</i>,<i>N</i>'-Bis(2-methylphenyl)-<i>N</i>''-(2,2,2-
trichloroacetyl)phosphoric triamide
;
_space_group_IT_number 15
_symmetry_cell_setting monoclinic
_symmetry_space_group_name_Hall '-C 2yc'
_symmetry_space_group_name_H-M 'C 1 2/c 1'
_atom_sites_solution_hydrogens geom
_atom_sites_solution_primary direct
_atom_sites_solution_secondary difmap
_cell_angle_alpha 90.00
_cell_angle_beta 102.3720(19)
_cell_angle_gamma 90.00
_cell_formula_units_Z 8
_cell_length_a 14.2030(5)
_cell_length_b 16.1935(6)
_cell_length_c 16.9107(6)
_cell_measurement_reflns_used 4137
_cell_measurement_temperature 173(2)
_cell_measurement_theta_max 27.5
_cell_measurement_theta_min 2.5
_cell_volume 3799.1(2)
_computing_cell_refinement 'DENZO (Otwinowski & Minor, 1997)'
_computing_data_collection 'COLLECT (Hooft, 1998)'
_computing_data_reduction 'SCALEPACK (Otwinowski & Minor, 1997)'
_computing_molecular_graphics 'Mercury (Macrae <i>et al.</i>, 2008)'
_computing_publication_material 'SHELXL97 (Sheldrick, 2008) and enCIFer (Allen <i>et al.</i>, 2004)'
_computing_structure_refinement 'SHELXL97 (Sheldrick, 2008)'
_computing_structure_solution 'SIR92 (Altomare <i>et al.</i>, 1993)'
_diffrn_ambient_temperature 173(2)
_diffrn_measured_fraction_theta_full 0.994
_diffrn_measured_fraction_theta_max 0.986
_diffrn_measurement_device_type 'Nonius KappaCCD diffractometer with APEXII CCD'
_diffrn_measurement_method '\w and \f'
_diffrn_radiation_monochromator graphite
_diffrn_radiation_source 'fine-focus sealed tube'
_diffrn_radiation_type MoK\a
_diffrn_radiation_wavelength 0.71073
_diffrn_reflns_av_R_equivalents 0.0554
_diffrn_reflns_av_sigmaI/netI 0.0614
_diffrn_reflns_limit_h_max 18
_diffrn_reflns_limit_h_min -18
_diffrn_reflns_limit_k_max 21
_diffrn_reflns_limit_k_min -20
_diffrn_reflns_limit_l_max 21
_diffrn_reflns_limit_l_min -21
_diffrn_reflns_number 8110
_diffrn_reflns_theta_full 25.00
_diffrn_reflns_theta_max 27.50
_diffrn_reflns_theta_min 2.46
_diffrn_standards_number 0
_exptl_absorpt_coefficient_mu 0.582
_exptl_absorpt_correction_T_max 0.9549
_exptl_absorpt_correction_T_min 0.9441
_exptl_absorpt_correction_type multi-scan
_exptl_absorpt_process_details '(SORTAV; Blessing, 1997)'
_exptl_crystal_colour Colorless
_exptl_crystal_density_diffrn 1.471
_exptl_crystal_density_method 'not measured'
_exptl_crystal_description Prism
_exptl_crystal_F_000 1728
_exptl_crystal_size_max 0.10
_exptl_crystal_size_mid 0.09
_exptl_crystal_size_min 0.08
_refine_diff_density_max 0.482
_refine_diff_density_min -0.381
_refine_ls_extinction_method none
_refine_ls_goodness_of_fit_ref 1.105
_refine_ls_hydrogen_treatment constr
_refine_ls_matrix_type full
_refine_ls_number_parameters 228
_refine_ls_number_reflns 4296
_refine_ls_number_restraints 0
_refine_ls_restrained_S_all 1.105
_refine_ls_R_factor_all 0.1063
_refine_ls_R_factor_gt 0.0707
_refine_ls_shift/su_max 0.000
_refine_ls_shift/su_mean 0.000
_refine_ls_structure_factor_coef Fsqd
_refine_ls_weighting_details 'calc w=1/[\s^2^(Fo^2^)+(0.0000P)^2^+26.0700P] where P=(Fo^2^+2Fc^2^)/3'
_refine_ls_weighting_scheme calc
_refine_ls_wR_factor_gt 0.1219
_refine_ls_wR_factor_ref 0.1412
_reflns_number_gt 3031
_reflns_number_total 4296
_reflns_threshold_expression I>2\s(I)
_cod_data_source_file jj2101.cif
_cod_data_source_block I
_cod_original_sg_symbol_H-M 'C 2/c'
_cod_database_code 2231958
_cod_database_fobs_code 2231958

loop_
_symmetry_equiv_pos_as_xyz
'x, y, z'
'-x, y, -z+1/2'
'x+1/2, y+1/2, z'
'-x+1/2, y+1/2, -z+1/2'
'-x, -y, -z'
'x, -y, z-1/2'
'-x+1/2, -y+1/2, -z'
'x+1/2, -y+1/2, z-1/2'

loop_
_atom_site_type_symbol
_atom_site_label
_atom_site_fract_x
_atom_site_fract_y
_atom_site_fract_z
_atom_site_U_iso_or_equiv
_atom_site_adp_type
_atom_site_calc_flag
_atom_site_refinement_flags
_atom_site_occupancy
_atom_site_symmetry_multiplicity
Cl Cl1 0.23160(9) 0.15298(9) 0.78649(8) 0.0533(4) Uani d . 1 1
Cl Cl2 0.09485(7) 0.26270(8) 0.68962(7) 0.0474(3) Uani d . 1 1
Cl Cl3 0.27140(8) 0.32851(9) 0.78607(8) 0.0513(3) Uani d . 1 1
P P1 0.44011(7) 0.21369(7) 0.61189(6) 0.0253(2) Uani d . 1 1
O O1 0.2270(2) 0.2435(2) 0.58675(16) 0.0383(7) Uani d . 1 1
O O2 0.53687(18) 0.20089(18) 0.66214(15) 0.0312(6) Uani d . 1 1
N N1 0.3656(2) 0.2181(2) 0.67847(18) 0.0264(7) Uani d . 1 1
H H1 0.3904 0.2094 0.7301 0.032 Uiso calc R 1 1
N N2 0.4268(2) 0.2961(2) 0.5559(2) 0.0350(8) Uani d . 1 1
H H2 0.3841 0.2950 0.5098 0.042 Uiso calc R 1 1
N N3 0.3973(2) 0.1417(2) 0.54605(19) 0.0288(7) Uani d . 1 1
H H3 0.3750 0.1581 0.4959 0.035 Uiso calc R 1 1
C C1 0.2710(3) 0.2342(2) 0.6560(2) 0.0274(8) Uani d . 1 1
C C2 0.2186(3) 0.2441(3) 0.7272(2) 0.0349(10) Uani d . 1 1
C C3 0.4812(3) 0.3707(3) 0.5776(3) 0.0379(10) Uani d . 1 1
C C4 0.5651(3) 0.3852(3) 0.5521(3) 0.0430(11) Uani d . 1 1
C C5 0.6135(4) 0.4609(3) 0.5734(3) 0.0556(15) Uani d . 1 1
H H5 0.6720 0.4722 0.5570 0.067 Uiso calc R 1 1
C C6 0.5758(5) 0.5179(4) 0.6178(4) 0.0661(17) Uani d . 1 1
H H6 0.6082 0.5691 0.6306 0.079 Uiso calc R 1 1
C C7 0.4923(6) 0.5032(4) 0.6446(4) 0.0733(19) Uani d . 1 1
H H7 0.4682 0.5432 0.6762 0.088 Uiso calc R 1 1
C C8 0.4446(4) 0.4301(3) 0.6250(3) 0.0565(14) Uani d . 1 1
H H8 0.3869 0.4191 0.6431 0.068 Uiso calc R 1 1
C C9 0.6031(4) 0.3245(3) 0.5022(3) 0.0573(14) Uani d . 1 1
H H9A 0.6592 0.3478 0.4850 0.069 Uiso calc R 1 1
H H9B 0.5531 0.3108 0.4544 0.069 Uiso calc R 1 1
H H9C 0.6223 0.2743 0.5340 0.069 Uiso calc R 1 1
C C10 0.3923(3) 0.0558(3) 0.5609(2) 0.0284(9) Uani d . 1 1
C C11 0.3738(3) 0.0013(3) 0.4949(3) 0.0319(9) Uani d . 1 1
C C12 0.3716(3) -0.0828(3) 0.5109(3) 0.0384(10) Uani d . 1 1
H H12 0.3599 -0.1207 0.4670 0.046 Uiso calc R 1 1
C C13 0.3860(3) -0.1126(3) 0.5889(3) 0.0426(11) Uani d . 1 1
H H13 0.3840 -0.1703 0.5983 0.051 Uiso calc R 1 1
C C14 0.4031(3) -0.0585(3) 0.6528(3) 0.0391(10) Uani d . 1 1
H H14 0.4121 -0.0790 0.7065 0.047 Uiso calc R 1 1
C C15 0.4074(3) 0.0250(3) 0.6399(3) 0.0345(10) Uani d . 1 1
H H15 0.4206 0.0619 0.6846 0.041 Uiso calc R 1 1
C C16 0.3589(3) 0.0325(3) 0.4097(3) 0.0421(11) Uani d . 1 1
H H16A 0.3531 -0.0143 0.3723 0.051 Uiso calc R 1 1
H H16B 0.4141 0.0667 0.4040 0.051 Uiso calc R 1 1
H H16C 0.2999 0.0657 0.3970 0.051 Uiso calc R 1 1

loop_
_atom_site_aniso_label
_atom_site_aniso_U_11
_atom_site_aniso_U_22
_atom_site_aniso_U_33
_atom_site_aniso_U_12
_atom_site_aniso_U_13
_atom_site_aniso_U_23
Cl1 0.0420(6) 0.0706(9) 0.0466(7) -0.0022(6) 0.0080(5) 0.0227(6)
Cl2 0.0251(5) 0.0693(9) 0.0452(7) 0.0064(5) 0.0018(5) -0.0046(6)
Cl3 0.0384(6) 0.0659(8) 0.0473(7) 0.0042(6) 0.0041(5) -0.0278(6)
P1 0.0242(5) 0.0315(6) 0.0181(5) -0.0012(4) 0.0003(4) 0.0003(4)
O1 0.0291(15) 0.057(2) 0.0239(15) 0.0055(14) -0.0050(12) 0.0003(14)
O2 0.0252(14) 0.0454(18) 0.0206(14) 0.0009(13) -0.0009(11) -0.0016(13)
N1 0.0251(16) 0.0362(19) 0.0149(15) 0.0026(14) -0.0026(12) -0.0019(14)
N2 0.0348(19) 0.038(2) 0.0263(18) -0.0065(16) -0.0060(15) 0.0049(16)
N3 0.0327(18) 0.0355(19) 0.0160(16) 0.0003(15) 0.0004(13) 0.0005(14)
C1 0.0258(19) 0.030(2) 0.0238(19) -0.0002(16) -0.0010(15) -0.0006(16)
C2 0.024(2) 0.049(3) 0.029(2) 0.0001(19) 0.0010(17) -0.004(2)
C3 0.044(3) 0.035(2) 0.030(2) -0.004(2) -0.0019(19) 0.0095(19)
C4 0.043(3) 0.039(3) 0.041(3) -0.005(2) -0.003(2) 0.010(2)
C5 0.062(3) 0.044(3) 0.048(3) -0.013(3) -0.018(3) 0.015(3)
C6 0.092(5) 0.042(3) 0.054(4) -0.012(3) -0.008(3) 0.007(3)
C7 0.120(6) 0.052(4) 0.046(3) 0.007(4) 0.012(4) -0.008(3)
C8 0.074(4) 0.049(3) 0.042(3) 0.001(3) 0.003(3) -0.003(3)
C9 0.057(3) 0.054(3) 0.060(4) 0.002(3) 0.013(3) 0.004(3)
C10 0.0262(19) 0.031(2) 0.028(2) -0.0005(17) 0.0059(16) -0.0030(17)
C11 0.025(2) 0.041(2) 0.030(2) -0.0028(18) 0.0072(17) -0.0067(19)
C12 0.037(2) 0.038(3) 0.041(3) -0.005(2) 0.009(2) -0.010(2)
C13 0.045(3) 0.033(2) 0.051(3) -0.004(2) 0.012(2) 0.001(2)
C14 0.038(2) 0.042(3) 0.038(3) 0.000(2) 0.010(2) 0.004(2)
C15 0.038(2) 0.037(2) 0.027(2) -0.0035(19) 0.0045(18) 0.0002(19)
C16 0.049(3) 0.046(3) 0.031(2) -0.009(2) 0.010(2) -0.009(2)

loop_
_atom_type_symbol
_atom_type_description
_atom_type_scat_dispersion_real
_atom_type_scat_dispersion_imag
_atom_type_scat_source
C C 0.0033 0.0016 'International Tables Vol C Tables 4.2.6.8 and 6.1.1.4'
H H 0.0000 0.0000 'International Tables Vol C Tables 4.2.6.8 and 6.1.1.4'
N N 0.0061 0.0033 'International Tables Vol C Tables 4.2.6.8 and 6.1.1.4'
O O 0.0106 0.0060 'International Tables Vol C Tables 4.2.6.8 and 6.1.1.4'
P P 0.1023 0.0942 'International Tables Vol C Tables 4.2.6.8 and 6.1.1.4'
Cl Cl 0.1484 0.1585 'International Tables Vol C Tables 4.2.6.8 and 6.1.1.4'

loop_
_geom_angle_atom_site_label_1
_geom_angle_atom_site_label_2
_geom_angle_atom_site_label_3
_geom_angle
O2 P1 N2 115.54(18)
O2 P1 N3 117.28(17)
N2 P1 N3 102.06(17)
O2 P1 N1 105.08(15)
N2 P1 N1 109.89(18)
N3 P1 N1 106.68(16)
C1 N1 P1 123.1(3)
C1 N1 H1 118.4
P1 N1 H1 118.4
C3 N2 P1 123.6(3)
C3 N2 H2 118.2
P1 N2 H2 118.2
C10 N3 P1 127.1(3)
C10 N3 H3 116.4
P1 N3 H3 116.4
O1 C1 N1 125.2(4)
O1 C1 C2 120.1(3)
N1 C1 C2 114.7(3)
C1 C2 Cl2 110.2(3)
C1 C2 Cl3 107.5(3)
Cl2 C2 Cl3 110.0(2)
C1 C2 Cl1 110.1(3)
Cl2 C2 Cl1 108.8(2)
Cl3 C2 Cl1 110.3(2)
C4 C3 C8 120.6(5)
C4 C3 N2 121.2(4)
C8 C3 N2 118.1(4)
C3 C4 C5 118.4(5)
C3 C4 C9 121.0(4)
C5 C4 C9 120.5(5)
C6 C5 C4 119.9(6)
C6 C5 H5 120.0
C4 C5 H5 120.0
C5 C6 C7 121.9(6)
C5 C6 H6 119.0
C7 C6 H6 119.0
C8 C7 C6 119.1(6)
C8 C7 H7 120.4
C6 C7 H7 120.4
C7 C8 C3 120.0(6)
C7 C8 H8 120.0
C3 C8 H8 120.0
C4 C9 H9A 109.5
C4 C9 H9B 109.5
H9A C9 H9B 109.5
C4 C9 H9C 109.5
H9A C9 H9C 109.5
H9B C9 H9C 109.5
C15 C10 C11 120.0(4)
C15 C10 N3 121.0(4)
C11 C10 N3 118.9(4)
C12 C11 C10 118.0(4)
C12 C11 C16 120.9(4)
C10 C11 C16 121.1(4)
C13 C12 C11 121.7(4)
C13 C12 H12 119.2
C11 C12 H12 119.2
C14 C13 C12 119.7(4)
C14 C13 H13 120.2
C12 C13 H13 120.2
C13 C14 C15 120.7(4)
C13 C14 H14 119.7
C15 C14 H14 119.7
C14 C15 C10 120.0(4)
C14 C15 H15 120.0
C10 C15 H15 120.0
C11 C16 H16A 109.5
C11 C16 H16B 109.5
H16A C16 H16B 109.5
C11 C16 H16C 109.5
H16A C16 H16C 109.5
H16B C16 H16C 109.5

loop_
_geom_bond_atom_site_label_1
_geom_bond_atom_site_label_2
_geom_bond_distance
Cl1 C2 1.771(5)
Cl2 C2 1.762(4)
Cl3 C2 1.762(4)
P1 O2 1.468(3)
P1 N2 1.623(4)
P1 N3 1.637(3)
P1 N1 1.704(3)
O1 C1 1.213(4)
N1 C1 1.341(5)
N1 H1 0.8800
N2 C3 1.439(5)
N2 H2 0.8800
N3 C10 1.419(5)
N3 H3 0.8800
C1 C2 1.554(6)
C3 C4 1.371(6)
C3 C8 1.420(7)
C4 C5 1.413(7)
C4 C9 1.472(7)
C5 C6 1.369(8)
C5 H5 0.9500
C6 C7 1.377(9)
C6 H6 0.9500
C7 C8 1.369(8)
C7 H7 0.9500
C8 H8 0.9500
C9 H9A 0.9800
C9 H9B 0.9800
C9 H9C 0.9800
C10 C15 1.397(6)
C10 C11 1.404(5)
C11 C12 1.390(6)
C11 C16 1.499(6)
C12 C13 1.377(6)
C12 H12 0.9500
C13 C14 1.372(6)
C13 H13 0.9500
C14 C15 1.373(6)
C14 H14 0.9500
C15 H15 0.9500
C16 H16A 0.9800
C16 H16B 0.9800
C16 H16C 0.9800

loop_
_geom_hbond_atom_site_label_D
_geom_hbond_atom_site_label_H
_geom_hbond_atom_site_label_A
_geom_hbond_site_symmetry_A
_geom_hbond_distance_DH
_geom_hbond_distance_HA
_geom_hbond_distance_DA
_geom_hbond_angle_DHA
N1 H1 O2 2_656 0.88 1.90 2.768(4) 169.8
N2 H2 O1 7_556 0.88 2.11 2.957(4) 162.2
N3 H3 O1 7_556 0.88 2.39 3.149(4) 144.3

loop_
_geom_torsion_atom_site_label_1
_geom_torsion_atom_site_label_2
_geom_torsion_atom_site_label_3
_geom_torsion_atom_site_label_4
_geom_torsion
O2 P1 N1 C1 176.0(3)
N2 P1 N1 C1 51.1(4)
N3 P1 N1 C1 -58.9(4)
O2 P1 N2 C3 -29.9(4)
N3 P1 N2 C3 -158.3(4)
N1 P1 N2 C3 88.8(4)
O2 P1 N3 C10 51.5(4)
N2 P1 N3 C10 178.8(3)
N1 P1 N3 C10 -65.9(4)
P1 N1 C1 O1 3.5(6)
P1 N1 C1 C2 -174.1(3)
O1 C1 C2 Cl2 3.5(5)
N1 C1 C2 Cl2 -178.7(3)
O1 C1 C2 Cl3 -116.4(4)
N1 C1 C2 Cl3 61.4(4)
O1 C1 C2 Cl1 123.5(4)
N1 C1 C2 Cl1 -58.8(4)
P1 N2 C3 C4 93.0(5)
P1 N2 C3 C8 -88.3(5)
C8 C3 C4 C5 -0.6(7)
N2 C3 C4 C5 178.1(4)
C8 C3 C4 C9 -179.3(5)
N2 C3 C4 C9 -0.6(7)
C3 C4 C5 C6 -0.6(7)
C9 C4 C5 C6 178.1(5)
C4 C5 C6 C7 1.6(8)
C5 C6 C7 C8 -1.2(9)
C6 C7 C8 C3 -0.1(8)
C4 C3 C8 C7 1.0(8)
N2 C3 C8 C7 -177.7(5)
P1 N3 C10 C15 12.9(6)
P1 N3 C10 C11 -165.8(3)
C15 C10 C11 C12 -0.3(6)
N3 C10 C11 C12 178.4(4)
C15 C10 C11 C16 -179.1(4)
N3 C10 C11 C16 -0.3(6)
C10 C11 C12 C13 0.7(6)
C16 C11 C12 C13 179.4(4)
C11 C12 C13 C14 -0.1(7)
C12 C13 C14 C15 -0.8(7)
C13 C14 C15 C10 1.2(7)
C11 C10 C15 C14 -0.6(6)
N3 C10 C15 C14 -179.4(4)

loop_
_cod_related_entry_id
_cod_related_entry_database
_cod_related_entry_code
1 ChemSpider 30657046
